data_9015549
loop_
_publ_author_name
'Kampf, A. R.'
'Downs, R. T.'
'Housley, R. M.'
'Jenkins, R. A.'
'Hyrsl, J.'

_publ_section_title
;
 Anorpiment, As2S3, the triclinic dimorph of orpiment
;
_journal_name_full 'Mineralogical Magazine'
_journal_page_first 2857
_journal_page_last 2867
_journal_paper_doi 10.1180/minmag.2011.075.6.2857
_journal_volume 75
_journal_year 2011
_chemical_compound_source 'Palomo mine, Castrovirreyna Province, Huancavelica Department, Peru'
_chemical_formula_sum 'As2 S3'
_chemical_name_mineral Anorpiment
_space_group_IT_number 2
_symmetry_space_group_name_Hall '-P 1'
_symmetry_space_group_name_H-M 'P -1'
_cell_angle_alpha 78.152
_cell_angle_beta 75.817
_cell_angle_gamma 89.861
_cell_length_a 5.7577
_cell_length_b 8.7169
_cell_length_c 10.2682
_cell_formula_units_Z 4
_cell_volume 488.377
_database_code_amcsd 0018526
_exptl_crystal_density_diffrn 3.346
_cod_database_code 9015549

loop_
_space_group_symop_operation_xyz
x,y,z
-x,-y,-z

loop_
_atom_site_aniso_label
_atom_site_aniso_U_11
_atom_site_aniso_U_22
_atom_site_aniso_U_33
_atom_site_aniso_U_12
_atom_site_aniso_U_13
_atom_site_aniso_U_23
As1 0.02430 0.02060 0.02770 -0.00155 -0.00473 -0.00577
As2 0.02650 0.02120 0.02830 0.00289 -0.00749 -0.01095
As3 0.02680 0.02100 0.02860 0.00398 -0.00738 -0.01117
As4 0.02670 0.02010 0.02710 0.00446 -0.00934 -0.00593
S1 0.03820 0.02200 0.02680 0.00640 -0.01070 -0.00600
S2 0.02450 0.02190 0.04920 0.00350 -0.01310 -0.01240
S3 0.02390 0.02110 0.04840 0.00320 -0.01050 -0.01330
S4 0.02840 0.02790 0.02730 0.00030 -0.01020 -0.00700
S5 0.02450 0.02900 0.02830 0.00370 -0.00470 -0.00650
S6 0.03580 0.02320 0.02640 -0.00360 -0.00440 -0.00580

loop_
_atom_site_label
_atom_site_fract_x
_atom_site_fract_y
_atom_site_fract_z
_atom_site_U_iso_or_equiv
As1 0.39108 0.36238 0.67225 0.02442
As2 0.81064 0.17527 0.83715 0.02433
As3 0.37392 0.67873 0.83354 0.02455
As4 0.93519 0.86377 0.66860 0.02401
S1 0.90075 0.92003 0.87870 0.02840
S2 0.49936 0.11754 0.75544 0.03040
S3 0.75475 0.61916 0.74806 0.03000
S4 0.05571 0.27458 0.62594 0.02710
S5 0.31075 0.77483 0.62295 0.02750
S6 0.24319 0.42417 0.88062 0.02900

loop_
_cod_related_entry_id
_cod_related_entry_database
_cod_related_entry_code
1 AMCSD 0018526
